data_2201673
loop_
_publ_author_name
'Anwar Usman'
'Yun Li'
'Yan Zhang'
'Hoong-Kun Fun'
'Jian-Hua Xu'

_publ_section_title
;
 Methyl 3-benzoyl-8-hydroxy-5-methoxyindolizine-1-carboxylate
;
_journal_issue 12
_journal_name_full 'Acta Crystallographica Section E'
_journal_page_first o1427
_journal_page_last o1429
_journal_paper_doi 10.1107/S1600536802021165
_journal_volume 58
_journal_year 2002
_chemical_formula_iupac 'C18 H15 N O5'
_chemical_formula_moiety 'C18 H15 N O5'
_chemical_formula_sum 'C18 H15 N O5'
_chemical_formula_weight 325.31
_chemical_melting_point 446.0(10)
_chemical_name_systematic
;
Methyl 3-benzoyl-8-hydroxy-5-methoxyindolizine-1-carboxylate
;
_space_group_IT_number 2
_symmetry_cell_setting triclinic
_symmetry_space_group_name_Hall '-P 1'
_symmetry_space_group_name_H-M 'P -1'
_atom_sites_solution_hydrogens geom
_atom_sites_solution_primary direct
_atom_sites_solution_secondary difmap
_audit_creation_method SHELXL-97
_cell_angle_alpha 75.2940(10)
_cell_angle_beta 76.1270(10)
_cell_angle_gamma 87.4580(10)
_cell_formula_units_Z 4
_cell_length_a 9.0670(4)
_cell_length_b 11.3774(5)
_cell_length_c 15.9752(8)
_cell_measurement_reflns_used 5941
_cell_measurement_temperature 293(2)
_cell_measurement_theta_max 28.31
_cell_measurement_theta_min 2.31
_cell_volume 1547.26(12)
_computing_cell_refinement 'SAINT (Siemens, 1996)'
_computing_data_collection 'SMART (Siemens, 1996)'
_computing_data_reduction 'SAINT and SADABS (Sheldrick, 1996)'
_computing_molecular_graphics SHELXTL
_computing_publication_material
;
SHELXTL, PARST (Nardelli, 1995) and PLATON (Spek, 1990)
;
_computing_structure_refinement SHELXTL
_computing_structure_solution 'SHELXTL (Sheldrick, 1997)'
_diffrn_ambient_temperature 293(2)
_diffrn_detector_area_resol_mean 8.33
_diffrn_measured_fraction_theta_full 0.963
_diffrn_measured_fraction_theta_max 0.963
_diffrn_measurement_device_type
;
Siemens SMART CCD area-detector
;
_diffrn_measurement_method \w
_diffrn_radiation_monochromator graphite
_diffrn_radiation_source 'fine-focus sealed tube'
_diffrn_radiation_type MoK\a
_diffrn_radiation_wavelength 0.71073
_diffrn_reflns_av_R_equivalents 0.0124
_diffrn_reflns_av_sigmaI/netI 0.0199
_diffrn_reflns_limit_h_max 11
_diffrn_reflns_limit_h_min -11
_diffrn_reflns_limit_k_max 11
_diffrn_reflns_limit_k_min -14
_diffrn_reflns_limit_l_max 11
_diffrn_reflns_limit_l_min -20
_diffrn_reflns_number 9032
_diffrn_reflns_theta_full 27.00
_diffrn_reflns_theta_max 27.00
_diffrn_reflns_theta_min 2.31
_diffrn_standards_decay_% negligible
_diffrn_standards_interval_count none
_diffrn_standards_number 0
_exptl_absorpt_coefficient_mu 0.103
_exptl_absorpt_correction_type none
_exptl_crystal_colour yellow
_exptl_crystal_density_diffrn 1.397
_exptl_crystal_density_method 'not measured'
_exptl_crystal_description block
_exptl_crystal_F_000 680
_exptl_crystal_size_max 0.50
_exptl_crystal_size_mid 0.50
_exptl_crystal_size_min 0.42
_refine_diff_density_max 0.185
_refine_diff_density_min -0.208
_refine_ls_extinction_method none
_refine_ls_goodness_of_fit_ref 1.031
_refine_ls_hydrogen_treatment mixed
_refine_ls_matrix_type full
_refine_ls_number_parameters 509
_refine_ls_number_reflns 6518
_refine_ls_number_restraints 0
_refine_ls_restrained_S_all 1.031
_refine_ls_R_factor_all 0.0494
_refine_ls_R_factor_gt 0.0408
_refine_ls_shift/su_max <0.001
_refine_ls_shift/su_mean 0.000
_refine_ls_structure_factor_coef Fsqd
_refine_ls_weighting_details 'calc w = 1/[\s^2^(Fo^2^)+(0.0611P)^2^+0.333P] where P = (Fo^2^+2Fc^2^)/3'
_refine_ls_weighting_scheme calc
_refine_ls_wR_factor_gt 0.1087
_refine_ls_wR_factor_ref 0.1195
_reflns_number_gt 5445
_reflns_number_total 6518
_reflns_threshold_expression I>2\s(I)
_cod_data_source_file wn6127.cif
_cod_data_source_block I
_cod_database_code 2201673
_cod_database_fobs_code 2201673

loop_
_symmetry_equiv_pos_as_xyz
'x, y, z'
'-x, -y, -z'

loop_
_atom_site_label
_atom_site_fract_x
_atom_site_fract_y
_atom_site_fract_z
_atom_site_U_iso_or_equiv
_atom_site_adp_type
_atom_site_calc_flag
_atom_site_refinement_flags
_atom_site_occupancy
_atom_site_disorder_assembly
_atom_site_disorder_group
_atom_site_type_symbol
O1A 0.40511(13) 0.25829(12) 0.49940(8) 0.0600(3) Uani d . 1 . . O
O2A 0.81376(11) 0.27401(9) 0.18198(6) 0.0455(2) Uani d . 1 . . O
O3A 0.24979(12) 0.05678(11) 0.52680(7) 0.0561(3) Uani d . 1 . . O
O4A 0.24084(11) -0.08342(10) 0.45174(7) 0.0545(3) Uani d . 1 . . O
O5A 0.67879(14) -0.01823(12) 0.14909(8) 0.0655(3) Uani d . 1 . . O
N1A 0.63465(11) 0.17527(9) 0.30086(7) 0.0346(2) Uani d . 1 . . N
C1A 0.49692(15) 0.00860(13) 0.32084(9) 0.0425(3) Uani d . 1 . . C
C2A 0.62220(15) 0.07478(12) 0.26653(9) 0.0393(3) Uani d . 1 . . C
C3A 0.72840(14) 0.27676(12) 0.26266(8) 0.0374(3) Uani d . 1 . . C
C4A 0.71922(16) 0.36652(13) 0.30566(10) 0.0438(3) Uani d . 1 . . C
C5A 0.61147(17) 0.35781(14) 0.38692(10) 0.0468(3) Uani d . 1 . . C
C6A 0.51081(15) 0.26222(13) 0.42228(9) 0.0422(3) Uani d . 1 . . C
C7A 0.51886(13) 0.16816(12) 0.37771(8) 0.0363(3) Uani d . 1 . . C
C8A 0.43227(14) 0.06225(12) 0.39039(9) 0.0394(3) Uani d . 1 . . C
C9A 0.30154(14) 0.01486(13) 0.46273(9) 0.0420(3) Uani d . 1 . . C
C10A 0.11289(17) -0.14345(16) 0.52085(11) 0.0586(4) Uani d . 1 . . C
H10A 0.0547 -0.1885 0.4962 0.088 Uiso calc R 1 . . H
H10B 0.0499 -0.0837 0.5443 0.088 Uiso calc R 1 . . H
H10C 0.1494 -0.1979 0.5678 0.088 Uiso calc R 1 . . H
C11A 0.94853(18) 0.34901(16) 0.14813(12) 0.0627(4) Uani d . 1 . . C
H11A 1.0040 0.3333 0.0929 0.094 Uiso calc R 1 . . H
H11B 1.0108 0.3309 0.1905 0.094 Uiso calc R 1 . . H
H11C 0.9210 0.4330 0.1383 0.094 Uiso calc R 1 . . H
C12A 0.73010(16) 0.03326(12) 0.19489(9) 0.0432(3) Uani d . 1 . . C
C13A 0.89764(15) 0.04004(12) 0.18490(9) 0.0418(3) Uani d . 1 . . C
C14A 0.99417(18) 0.05440(15) 0.10049(10) 0.0526(4) Uani d . 1 . . C
C15A 1.1498(2) 0.05698(16) 0.08989(12) 0.0623(4) Uani d . 1 . . C
C16A 1.2110(2) 0.04199(17) 0.16283(13) 0.0642(5) Uani d . 1 . . C
C17A 1.1162(2) 0.02676(19) 0.24659(13) 0.0642(4) Uani d . 1 . . C
C18A 0.95967(18) 0.02666(15) 0.25780(10) 0.0503(3) Uani d . 1 . . C
O1B 0.77318(15) 0.58630(16) 0.01989(9) 0.0806(4) Uani d . 1 . . O
O2B 0.35899(12) 0.57639(10) 0.33382(7) 0.0525(3) Uani d . 1 . . O
O3B 0.70867(14) 0.38586(13) -0.01647(8) 0.0728(4) Uani d . 1 . . O
O4B 0.53552(16) 0.23558(12) 0.04263(8) 0.0709(4) Uani d . 1 . . O
O5B 0.15484(14) 0.29508(10) 0.35090(8) 0.0673(3) Uani d . 1 . . O
N1B 0.44456(12) 0.50866(10) 0.20964(7) 0.0398(2) Uani d . 1 . . N
C1B 0.38548(16) 0.33855(13) 0.17854(9) 0.0439(3) Uani d . 1 . . C
C2B 0.34037(14) 0.41109(12) 0.23625(9) 0.0400(3) Uani d . 1 . . C
C3B 0.45944(16) 0.59487(13) 0.25457(10) 0.0461(3) Uani d . 1 . . C
C4B 0.5712(2) 0.68069(16) 0.21808(13) 0.0603(4) Uani d . 1 . . C
C5B 0.6745(2) 0.67844(18) 0.13718(13) 0.0673(5) Uani d . 1 . . C
C6B 0.66914(17) 0.58868(16) 0.09596(11) 0.0576(4) Uani d . 1 . . C
C7B 0.55252(15) 0.49747(14) 0.13363(9) 0.0445(3) Uani d . 1 . . C
C8B 0.51550(15) 0.39065(14) 0.11372(9) 0.0455(3) Uani d . 1 . . C
C9B 0.59658(18) 0.34023(16) 0.04094(10) 0.0537(4) Uani d . 1 . . C
C10B 0.6099(3) 0.1762(2) -0.02584(13) 0.0879(7) Uani d . 1 . . C
H10D 0.5600 0.0996 -0.0162 0.132 Uiso calc R 1 . . H
H10E 0.7143 0.1629 -0.0236 0.132 Uiso calc R 1 . . H
H10F 0.6047 0.2267 -0.0832 0.132 Uiso calc R 1 . . H
C11B 0.3357(3) 0.6743(2) 0.37604(15) 0.0874(7) Uani d . 1 . . C
H11D 0.2526 0.6542 0.4277 0.131 Uiso calc R 1 . . H
H11E 0.3126 0.7465 0.3352 0.131 Uiso calc R 1 . . H
H11F 0.4262 0.6881 0.3937 0.131 Uiso calc R 1 . . H
C12B 0.19506(15) 0.39620(12) 0.30476(9) 0.0422(3) Uani d . 1 . . C
C13B 0.09178(14) 0.50204(13) 0.30917(9) 0.0413(3) Uani d . 1 . . C
C14B -0.01349(17) 0.50072(15) 0.38901(10) 0.0505(3) Uani d . 1 . . C
C15B -0.11147(19) 0.59676(17) 0.39531(13) 0.0635(5) Uani d . 1 . . C
C16B -0.1062(2) 0.69337(19) 0.32258(15) 0.0714(5) Uani d . 1 . . C
C17B -0.0040(2) 0.69460(18) 0.24290(14) 0.0683(5) Uani d . 1 . . C
C18B 0.09525(18) 0.59895(15) 0.23580(11) 0.0521(4) Uani d . 1 . . C
H1AA 0.345(2) 0.190(2) 0.5100(14) 0.077(6) Uiso d . 1 . . H
H1A 0.4643(17) -0.0680(15) 0.3130(10) 0.046(4) Uiso d . 1 . . H
H4A 0.7844(19) 0.4366(15) 0.2812(11) 0.052(4) Uiso d . 1 . . H
H5A 0.603(2) 0.4230(17) 0.4174(12) 0.061(5) Uiso d . 1 . . H
H14A 0.949(2) 0.0637(17) 0.0503(13) 0.071(6) Uiso d . 1 . . H
H15A 1.215(2) 0.0693(18) 0.0290(14) 0.081(6) Uiso d . 1 . . H
H16A 1.319(2) 0.0439(18) 0.1563(13) 0.072(6) Uiso d . 1 . . H
H17A 1.159(2) 0.017(2) 0.2960(15) 0.086(7) Uiso d . 1 . . H
H18A 0.8932(19) 0.0163(15) 0.3142(11) 0.055(4) Uiso d . 1 . . H
H1BA 0.766(3) 0.515(2) 0.0001(15) 0.089(8) Uiso d . 1 . . H
H1B 0.3329(18) 0.2634(16) 0.1813(11) 0.052(4) Uiso d . 1 . . H
H4B 0.581(2) 0.7450(19) 0.2470(13) 0.074(6) Uiso d . 1 . . H
H5B 0.751(2) 0.7409(19) 0.1123(14) 0.080(6) Uiso d . 1 . . H
H14B -0.014(2) 0.4302(17) 0.4407(12) 0.065(5) Uiso d . 1 . . H
H15B -0.184(2) 0.5973(18) 0.4533(14) 0.077(6) Uiso d . 1 . . H
H16B -0.173(3) 0.765(2) 0.3260(15) 0.092(7) Uiso d . 1 . . H
H17B -0.004(2) 0.757(2) 0.1933(15) 0.088(7) Uiso d . 1 . . H
H18B 0.1628(19) 0.5977(15) 0.1804(11) 0.052(4) Uiso d . 1 . . H

loop_
_atom_site_aniso_label
_atom_site_aniso_U_11
_atom_site_aniso_U_22
_atom_site_aniso_U_33
_atom_site_aniso_U_12
_atom_site_aniso_U_13
_atom_site_aniso_U_23
O1A 0.0520(6) 0.0747(8) 0.0515(6) -0.0025(6) 0.0100(5) -0.0327(6)
O2A 0.0401(5) 0.0459(5) 0.0413(5) -0.0070(4) 0.0077(4) -0.0093(4)
O3A 0.0444(6) 0.0728(7) 0.0422(5) -0.0054(5) 0.0086(4) -0.0151(5)
O4A 0.0431(5) 0.0593(6) 0.0497(6) -0.0157(5) 0.0084(4) -0.0089(5)
O5A 0.0620(7) 0.0813(8) 0.0600(7) -0.0120(6) -0.0011(5) -0.0404(6)
N1A 0.0301(5) 0.0382(5) 0.0324(5) 0.0002(4) -0.0008(4) -0.0095(4)
C1A 0.0378(7) 0.0437(7) 0.0420(7) -0.0060(6) 0.0001(5) -0.0113(6)
C2A 0.0367(6) 0.0413(7) 0.0373(6) -0.0036(5) -0.0007(5) -0.0121(5)
C3A 0.0315(6) 0.0390(6) 0.0372(6) -0.0003(5) -0.0024(5) -0.0068(5)
C4A 0.0409(7) 0.0403(7) 0.0485(8) -0.0027(6) -0.0068(6) -0.0111(6)
C5A 0.0474(8) 0.0465(8) 0.0499(8) 0.0038(6) -0.0095(6) -0.0206(6)
C6A 0.0362(6) 0.0525(8) 0.0376(7) 0.0064(6) -0.0036(5) -0.0168(6)
C7A 0.0286(5) 0.0446(7) 0.0323(6) 0.0030(5) -0.0022(5) -0.0088(5)
C8A 0.0314(6) 0.0461(7) 0.0355(6) -0.0008(5) 0.0000(5) -0.0080(5)
C9A 0.0303(6) 0.0526(8) 0.0360(7) 0.0013(5) -0.0020(5) -0.0039(6)
C10A 0.0395(7) 0.0600(9) 0.0587(9) -0.0099(7) 0.0067(7) 0.0013(7)
C11A 0.0467(8) 0.0603(10) 0.0657(10) -0.0157(7) 0.0143(7) -0.0113(8)
C12A 0.0472(7) 0.0431(7) 0.0364(7) -0.0035(6) 0.0014(6) -0.0145(5)
C13A 0.0439(7) 0.0398(7) 0.0373(7) 0.0015(5) 0.0039(5) -0.0142(5)
C14A 0.0534(8) 0.0599(9) 0.0390(8) 0.0073(7) 0.0047(6) -0.0185(7)
C15A 0.0528(9) 0.0644(10) 0.0554(9) 0.0053(8) 0.0161(8) -0.0173(8)
C16A 0.0430(8) 0.0673(11) 0.0777(12) 0.0055(8) 0.0001(8) -0.0239(9)
C17A 0.0541(9) 0.0791(12) 0.0611(10) 0.0086(8) -0.0134(8) -0.0224(9)
C18A 0.0495(8) 0.0576(9) 0.0388(7) 0.0035(7) 0.0008(6) -0.0143(6)
O1B 0.0573(7) 0.0986(11) 0.0610(8) -0.0164(7) 0.0228(6) -0.0068(7)
O2B 0.0513(6) 0.0558(6) 0.0504(6) -0.0096(5) 0.0002(5) -0.0229(5)
O3B 0.0628(7) 0.0970(10) 0.0437(6) 0.0111(7) 0.0127(5) -0.0167(6)
O4B 0.0816(8) 0.0676(8) 0.0551(7) 0.0158(7) 0.0102(6) -0.0279(6)
O5B 0.0597(7) 0.0470(6) 0.0710(8) -0.0050(5) 0.0201(6) -0.0038(5)
N1B 0.0329(5) 0.0434(6) 0.0379(6) -0.0022(4) -0.0014(4) -0.0071(5)
C1B 0.0406(7) 0.0451(7) 0.0412(7) 0.0039(6) 0.0001(5) -0.0122(6)
C2B 0.0351(6) 0.0409(7) 0.0390(7) -0.0013(5) 0.0006(5) -0.0096(5)
C3B 0.0412(7) 0.0474(8) 0.0481(8) -0.0040(6) -0.0068(6) -0.0117(6)
C4B 0.0540(9) 0.0569(9) 0.0669(10) -0.0142(7) -0.0078(8) -0.0133(8)
C5B 0.0533(9) 0.0656(11) 0.0698(11) -0.0223(8) -0.0011(8) -0.0023(9)
C6B 0.0399(7) 0.0690(10) 0.0478(8) -0.0062(7) 0.0044(6) 0.0014(7)
C7B 0.0333(6) 0.0542(8) 0.0365(7) 0.0037(6) 0.0001(5) -0.0030(6)
C8B 0.0385(7) 0.0541(8) 0.0367(7) 0.0091(6) 0.0002(5) -0.0086(6)
C9B 0.0499(8) 0.0665(10) 0.0370(7) 0.0181(7) -0.0018(6) -0.0100(7)
C10B 0.1119(17) 0.0869(14) 0.0597(11) 0.0324(13) 0.0035(11) -0.0365(10)
C11B 0.1004(16) 0.0875(14) 0.0773(13) -0.0275(12) 0.0108(11) -0.0510(12)
C12B 0.0384(7) 0.0441(7) 0.0394(7) -0.0057(5) 0.0029(5) -0.0125(6)
C13B 0.0341(6) 0.0465(7) 0.0422(7) -0.0045(5) 0.0007(5) -0.0173(6)
C14B 0.0438(7) 0.0568(9) 0.0468(8) -0.0046(6) 0.0056(6) -0.0199(7)
C15B 0.0489(9) 0.0712(11) 0.0699(11) 0.0023(8) 0.0074(8) -0.0372(9)
C16B 0.0552(10) 0.0660(11) 0.0932(14) 0.0163(9) -0.0075(10) -0.0322(11)
C17B 0.0652(11) 0.0609(10) 0.0716(12) 0.0130(9) -0.0122(9) -0.0091(9)
C18B 0.0463(8) 0.0572(9) 0.0476(8) 0.0017(7) -0.0016(6) -0.0127(7)

loop_
_atom_type_symbol
_atom_type_description
_atom_type_scat_dispersion_real
_atom_type_scat_dispersion_imag
_atom_type_scat_source
C C 0.0033 0.0016 'International Tables Vol C Tables 4.2.6.8 and 6.1.1.4'
H H 0.0000 0.0000 'International Tables Vol C Tables 4.2.6.8 and 6.1.1.4'
O O 0.0106 0.0060 'International Tables Vol C Tables 4.2.6.8 and 6.1.1.4'
N N 0.0061 0.0033 'International Tables Vol C Tables 4.2.6.8 and 6.1.1.4'

loop_
_geom_angle_atom_site_label_1
_geom_angle_atom_site_label_2
_geom_angle_atom_site_label_3
_geom_angle
C6A O1A H1AA 106.2(13)
C3A O2A C11A 117.58(12)
C9A O4A C10A 117.77(12)
C3A N1A C7A 121.71(11)
C3A N1A C2A 128.46(10)
C7A N1A C2A 109.26(10)
C2A C1A C8A 110.04(12)
C2A C1A H1A 123.5(9)
C8A C1A H1A 126.3(9)
C1A C2A N1A 106.66(11)
C1A C2A C12A 123.77(12)
N1A C2A C12A 129.03(11)
O2A C3A C4A 128.45(12)
O2A C3A N1A 112.11(11)
C4A C3A N1A 119.33(12)
C3A C4A C5A 120.14(13)
C3A C4A H4A 120.8(10)
C5A C4A H4A 119.1(10)
C6A C5A C4A 121.15(13)
C6A C5A H5A 118.2(11)
C4A C5A H5A 120.5(11)
O1A C6A C5A 119.76(13)
O1A C6A C7A 121.07(13)
C5A C6A C7A 119.16(12)
N1A C7A C8A 106.70(11)
N1A C7A C6A 118.05(11)
C8A C7A C6A 135.23(12)
C1A C8A C7A 107.30(11)
C1A C8A C9A 125.53(13)
C7A C8A C9A 127.16(12)
O3A C9A O4A 122.21(12)
O3A C9A C8A 126.11(14)
O4A C9A C8A 111.68(12)
O4A C10A H10A 109.5
O4A C10A H10B 109.5
H10A C10A H10B 109.5
O4A C10A H10C 109.5
H10A C10A H10C 109.5
H10B C10A H10C 109.5
O2A C11A H11A 109.5
O2A C11A H11B 109.5
H11A C11A H11B 109.5
O2A C11A H11C 109.5
H11A C11A H11C 109.5
H11B C11A H11C 109.5
O5A C12A C2A 118.25(13)
O5A C12A C13A 120.06(12)
C2A C12A C13A 121.29(12)
C18A C13A C14A 119.23(14)
C18A C13A C12A 121.56(12)
C14A C13A C12A 119.14(13)
C15A C14A C13A 120.26(16)
C15A C14A H14A 121.6(11)
C13A C14A H14A 118.1(11)
C16A C15A C14A 120.26(15)
C16A C15A H15A 121.6(12)
C14A C15A H15A 118.2(12)
C15A C16A C17A 119.75(16)
C15A C16A H16A 121.0(12)
C17A C16A H16A 119.3(12)
C16A C17A C18A 120.47(17)
C16A C17A H17A 119.4(13)
C18A C17A H17A 120.2(13)
C13A C18A C17A 120.00(14)
C13A C18A H18A 118.2(10)
C17A C18A H18A 121.8(10)
C6B O1B H1BA 113.3(14)
C3B O2B C11B 117.33(13)
C9B O4B C10B 116.58(15)
C3B N1B C7B 121.89(12)
C3B N1B C2B 128.40(11)
C7B N1B C2B 109.07(11)
C2B C1B C8B 109.14(13)
C2B C1B H1B 125.0(10)
C8B C1B H1B 125.8(10)
C1B C2B N1B 107.39(11)
C1B C2B C12B 124.66(12)
N1B C2B C12B 127.36(12)
O2B C3B C4B 128.58(15)
O2B C3B N1B 112.14(11)
C4B C3B N1B 119.22(14)
C3B C4B C5B 120.06(17)
C3B C4B H4B 120.7(12)
C5B C4B H4B 119.3(12)
C6B C5B C4B 121.42(15)
C6B C5B H5B 120.2(13)
C4B C5B H5B 118.4(13)
O1B C6B C5B 120.22(16)
O1B C6B C7B 120.60(17)
C5B C6B C7B 119.17(15)
N1B C7B C8B 106.89(11)
N1B C7B C6B 117.66(14)
C8B C7B C6B 135.45(14)
C7B C8B C1B 107.49(12)
C7B C8B C9B 127.09(13)
C1B C8B C9B 125.41(15)
O3B C9B O4B 122.06(15)
O3B C9B C8B 125.81(17)
O4B C9B C8B 112.13(13)
O4B C10B H10D 109.5
O4B C10B H10E 109.5
H10D C10B H10E 109.5
O4B C10B H10F 109.5
H10D C10B H10F 109.5
H10E C10B H10F 109.5
O2B C11B H11D 109.5
O2B C11B H11E 109.5
H11D C11B H11E 109.5
O2B C11B H11F 109.5
H11D C11B H11F 109.5
H11E C11B H11F 109.5
O5B C12B C2B 118.95(13)
O5B C12B C13B 120.74(12)
C2B C12B C13B 119.92(11)
C18B C13B C14B 119.40(14)
C18B C13B C12B 121.90(12)
C14B C13B C12B 118.68(13)
C15B C14B C13B 120.23(16)
C15B C14B H14B 121.7(11)
C13B C14B H14B 118.0(11)
C16B C15B C14B 120.09(16)
C16B C15B H15B 119.6(12)
C14B C15B H15B 120.3(12)
C15B C16B C17B 120.10(17)
C15B C16B H16B 121.7(13)
C17B C16B H16B 118.2(13)
C16B C17B C18B 120.36(18)
C16B C17B H17B 120.3(14)
C18B C17B H17B 119.2(14)
C13B C18B C17B 119.81(15)
C13B C18B H18B 119.5(10)
C17B C18B H18B 120.6(10)

loop_
_geom_bond_atom_site_label_1
_geom_bond_atom_site_label_2
_geom_bond_site_symmetry_2
_geom_bond_distance
_geom_bond_publ_flag
O1A C6A . 1.3594(16) yes
O1A H1AA . 0.93(2) ?
O2A C3A . 1.3420(15) ?
O2A C11A . 1.4335(17) ?
O3A C9A . 1.2218(17) ?
O4A C9A . 1.3358(18) ?
O4A C10A . 1.4507(16) ?
O5A C12A . 1.2247(17) ?
N1A C3A . 1.3816(16) yes
N1A C7A . 1.3983(14) yes
N1A C2A . 1.4071(16) yes
C1A C2A . 1.3717(18) ?
C1A C8A . 1.3967(19) ?
C1A H1A . 0.979(16) ?
C2A C12A . 1.4788(18) ?
C3A C4A . 1.3576(19) ?
C4A C5A . 1.409(2) ?
C4A H4A . 0.954(17) ?
C5A C6A . 1.365(2) ?
C5A H5A . 0.977(19) ?
C6A C7A . 1.4186(19) ?
C7A C8A . 1.4118(19) ?
C8A C9A . 1.4542(17) ?
C10A H10A . 0.9600 ?
C10A H10B . 0.9600 ?
C10A H10C . 0.9600 ?
C11A H11A . 0.9600 ?
C11A H11B . 0.9600 ?
C11A H11C . 0.9600 ?
C12A C13A . 1.492(2) ?
C13A C18A . 1.383(2) ?
C13A C14A . 1.3949(18) ?
C14A C15A . 1.381(2) ?
C14A H14A . 0.967(19) ?
C15A C16A . 1.377(3) ?
C15A H15A . 0.99(2) ?
C16A C17A . 1.380(3) ?
C16A H16A . 0.96(2) ?
C17A C18A . 1.387(2) ?
C17A H17A . 0.94(2) ?
C18A H18A . 0.939(17) ?
O1B C6B . 1.3536(19) yes
O1B H1BA . 0.95(2) ?
O2B C3B . 1.3437(17) ?
O2B C11B . 1.426(2) ?
O3B C9B . 1.2254(19) ?
O4B C9B . 1.327(2) ?
O4B C10B . 1.445(2) ?
O5B C12B . 1.2156(17) ?
N1B C3B . 1.3825(18) yes
N1B C7B . 1.3951(17) yes
N1B C2B . 1.4021(17) yes
C1B C2B . 1.3690(19) ?
C1B C8B . 1.4066(19) ?
C1B H1B . 0.984(17) ?
C2B C12B . 1.4821(17) ?
C3B C4B . 1.355(2) ?
C4B C5B . 1.408(3) ?
C4B H4B . 0.98(2) ?
C5B C6B . 1.356(3) ?
C5B H5B . 0.96(2) ?
C6B C7B . 1.426(2) ?
C7B C8B . 1.405(2) ?
C8B C9B . 1.453(2) ?
C10B H10D . 0.9600 ?
C10B H10E . 0.9600 ?
C10B H10F . 0.9600 ?
C11B H11D . 0.9600 ?
C11B H11E . 0.9600 ?
C11B H11F . 0.9600 ?
C12B C13B . 1.4977(19) ?
C13B C18B . 1.386(2) ?
C13B C14B . 1.3949(18) ?
C14B C15B . 1.386(2) ?
C14B H14B . 0.993(18) ?
C15B C16B . 1.375(3) ?
C15B H15B . 1.00(2) ?
C16B C17B . 1.380(3) ?
C16B H16B . 1.00(2) ?
C17B C18B . 1.390(2) ?
C17B H17B . 0.92(2) ?
C18B H18B . 0.951(17) ?

loop_
_geom_hbond_atom_site_label_D
_geom_hbond_atom_site_label_H
_geom_hbond_atom_site_label_A
_geom_hbond_site_symmetry_A
_geom_hbond_distance_DH
_geom_hbond_distance_HA
_geom_hbond_distance_DA
_geom_hbond_angle_DHA
_geom_hbond_publ_flag
O1A H1AA O3A 1_555 0.93(2) 1.71(2) 2.629(2) 175(2) yes
O1B H1BA O3B 1_555 0.95(2) 1.68(2) 2.614(2) 165(2) yes
C11A H11A O1B 2_765 0.96 2.40 3.167(2) 137 yes
C18A H18A O3A 2_656 0.94(2) 2.50(2) 3.423(2) 166(2) yes
C18B H18B O3B 2_665 0.95(2) 2.56(2) 3.493(2) 167(2) yes

loop_
_geom_torsion_atom_site_label_1
_geom_torsion_atom_site_label_2
_geom_torsion_atom_site_label_3
_geom_torsion_atom_site_label_4
_geom_torsion
C8A C1A C2A N1A -1.88(16)
C8A C1A C2A C12A 170.38(13)
C3A N1A C2A C1A -169.76(12)
C7A N1A C2A C1A 1.62(14)
C3A N1A C2A C12A 18.5(2)
C7A N1A C2A C12A -170.10(13)
C11A O2A C3A C4A 24.3(2)
C11A O2A C3A N1A -159.55(12)
C7A N1A C3A O2A -169.35(10)
C2A N1A C3A O2A 1.07(18)
C7A N1A C3A C4A 7.21(18)
C2A N1A C3A C4A 177.63(12)
O2A C3A C4A C5A 173.80(13)
N1A C3A C4A C5A -2.1(2)
C3A C4A C5A C6A -2.6(2)
C4A C5A C6A O1A -177.96(13)
C4A C5A C6A C7A 2.2(2)
C3A N1A C7A C8A 171.32(11)
C2A N1A C7A C8A -0.74(14)
C3A N1A C7A C6A -7.42(17)
C2A N1A C7A C6A -179.49(11)
O1A C6A C7A N1A -177.19(12)
C5A C6A C7A N1A 2.63(19)
O1A C6A C7A C8A 4.5(2)
C5A C6A C7A C8A -175.67(15)
C2A C1A C8A C7A 1.44(16)
C2A C1A C8A C9A -177.52(13)
N1A C7A C8A C1A -0.40(14)
C6A C7A C8A C1A 178.02(14)
N1A C7A C8A C9A 178.54(12)
C6A C7A C8A C9A -3.0(2)
C10A O4A C9A O3A -2.4(2)
C10A O4A C9A C8A 177.60(12)
C1A C8A C9A O3A 175.15(14)
C7A C8A C9A O3A -3.6(2)
C1A C8A C9A O4A -4.86(19)
C7A C8A C9A O4A 176.38(13)
C1A C2A C12A O5A 40.5(2)
N1A C2A C12A O5A -149.04(14)
C1A C2A C12A C13A -132.30(15)
N1A C2A C12A C13A 38.1(2)
O5A C12A C13A C18A -140.62(16)
C2A C12A C13A C18A 32.1(2)
O5A C12A C13A C14A 36.3(2)
C2A C12A C13A C14A -151.04(14)
C18A C13A C14A C15A -0.9(2)
C12A C13A C14A C15A -177.90(14)
C13A C14A C15A C16A 1.8(3)
C14A C15A C16A C17A -1.3(3)
C15A C16A C17A C18A -0.1(3)
C14A C13A C18A C17A -0.4(2)
C12A C13A C18A C17A 176.43(15)
C16A C17A C18A C13A 1.0(3)
C8B C1B C2B N1B -1.56(16)
C8B C1B C2B C12B 170.16(13)
C3B N1B C2B C1B -169.45(13)
C7B N1B C2B C1B 1.42(15)
C3B N1B C2B C12B 19.1(2)
C7B N1B C2B C12B -170.01(13)
C11B O2B C3B C4B 18.7(3)
C11B O2B C3B N1B -164.27(16)
C7B N1B C3B O2B -168.90(12)
C2B N1B C3B O2B 0.9(2)
C7B N1B C3B C4B 8.4(2)
C2B N1B C3B C4B 178.25(14)
O2B C3B C4B C5B 174.14(16)
N1B C3B C4B C5B -2.7(3)
C3B C4B C5B C6B -2.7(3)
C4B C5B C6B O1B -177.66(17)
C4B C5B C6B C7B 2.5(3)
C3B N1B C7B C8B 170.85(12)
C2B N1B C7B C8B -0.73(15)
C3B N1B C7B C6B -8.5(2)
C2B N1B C7B C6B 179.95(12)
O1B C6B C7B N1B -176.89(14)
C5B C6B C7B N1B 2.9(2)
O1B C6B C7B C8B 4.0(3)
C5B C6B C7B C8B -176.17(17)
N1B C7B C8B C1B -0.22(15)
C6B C7B C8B C1B 178.92(16)
N1B C7B C8B C9B -179.14(13)
C6B C7B C8B C9B 0.0(3)
C2B C1B C8B C7B 1.12(16)
C2B C1B C8B C9B -179.94(13)
C10B O4B C9B O3B 1.3(2)
C10B O4B C9B C8B -178.59(15)
C7B C8B C9B O3B -2.3(3)
C1B C8B C9B O3B 178.96(15)
C7B C8B C9B O4B 177.55(14)
C1B C8B C9B O4B -1.2(2)
C1B C2B C12B O5B 45.5(2)
N1B C2B C12B O5B -144.44(15)
C1B C2B C12B C13B -127.35(15)
N1B C2B C12B C13B 42.7(2)
O5B C12B C13B C18B -148.85(16)
C2B C12B C13B C18B 23.9(2)
O5B C12B C13B C14B 29.3(2)
C2B C12B C13B C14B -157.92(13)
C18B C13B C14B C15B -1.4(2)
C12B C13B C14B C15B -179.59(14)
C13B C14B C15B C16B 0.6(3)
C14B C15B C16B C17B 0.4(3)
C15B C16B C17B C18B -0.6(3)
C14B C13B C18B C17B 1.2(2)
C12B C13B C18B C17B 179.33(15)
C16B C17B C18B C13B -0.2(3)

loop_
_cod_related_entry_id
_cod_related_entry_database
_cod_related_entry_code
1 ChemSpider 24731895
